data_7233295
loop_
_publ_author_name
'Zhou, Ai-Mei'
'Wei, Han'
'Gao, Wei'
'Liu, Jie-Ping'
'Zhang, Xiu-Mei'

_publ_section_title
;
 Two 2D multiresponsive luminescence coordination polymers for selective
 sensing of Fe3+, CrVI anions and TNP in aqueous medium
;
_journal_issue 34
_journal_name_full CrystEngComm
_journal_page_first 5185
_journal_paper_doi 10.1039/C9CE01045A
_journal_volume 21
_journal_year 2019
_chemical_formula_sum 'C14 H20 Cd N2 O11'
_chemical_formula_weight 504.72
_space_group_crystal_system triclinic
_space_group_IT_number 2
_space_group_name_Hall '-P 1'
_space_group_name_H-M_alt 'P -1'
_symmetry_space_group_name_Hall '-P 1'
_symmetry_space_group_name_H-M 'P -1'
_atom_sites_solution_hydrogens mixed
_audit_creation_method SHELXL-2014/7
_audit_update_record
;
2019-06-25 deposited with the CCDC.    2019-07-31 downloaded from the CCDC.
;
_cell_angle_alpha 70.6260(10)
_cell_angle_beta 77.550(3)
_cell_angle_gamma 74.2340(10)
_cell_formula_units_Z 2
_cell_length_a 7.4640(7)
_cell_length_b 10.1801(9)
_cell_length_c 13.3769(11)
_cell_measurement_reflns_used 995
_cell_measurement_temperature 298(2)
_cell_measurement_theta_max 26.054
_cell_measurement_theta_min 2.858
_cell_volume 913.95(14)
_computing_cell_refinement 'Bruker SMART'
_computing_data_collection 'Bruker SMART'
_computing_data_reduction 'Bruker SAINT'
_computing_molecular_graphics 'Bruker SHELXTL'
_computing_publication_material 'Bruker SHELXTL'
_computing_structure_refinement 'SHELXL-2014/7 (Sheldrick, 2014)'
_computing_structure_solution 'Bruker SHELXTL'
_diffrn_ambient_temperature 298(2)
_diffrn_measured_fraction_theta_full 0.980
_diffrn_measured_fraction_theta_max 0.980
_diffrn_measurement_device_type 'CCD area detector'
_diffrn_measurement_method 'phi and omega scans'
_diffrn_radiation_type MoK\a
_diffrn_radiation_wavelength 0.71073
_diffrn_reflns_av_R_equivalents 0.1070
_diffrn_reflns_av_unetI/netI 0.1372
_diffrn_reflns_Laue_measured_fraction_full 0.980
_diffrn_reflns_Laue_measured_fraction_max 0.980
_diffrn_reflns_limit_h_max 8
_diffrn_reflns_limit_h_min -8
_diffrn_reflns_limit_k_max 11
_diffrn_reflns_limit_k_min -12
_diffrn_reflns_limit_l_max 9
_diffrn_reflns_limit_l_min -15
_diffrn_reflns_number 4603
_diffrn_reflns_point_group_measured_fraction_full 0.980
_diffrn_reflns_point_group_measured_fraction_max 0.980
_diffrn_reflns_theta_full 25.014
_diffrn_reflns_theta_max 25.014
_diffrn_reflns_theta_min 2.863
_diffrn_source 'fine-focus sealed tube'
_exptl_absorpt_coefficient_mu 1.258
_exptl_absorpt_correction_T_max 0.9632
_exptl_absorpt_correction_T_min 0.8845
_exptl_absorpt_correction_type multi-scan
_exptl_absorpt_process_details sadabs
_exptl_crystal_colour colorless
_exptl_crystal_density_diffrn 1.834
_exptl_crystal_density_method 'not measured'
_exptl_crystal_description block
_exptl_crystal_F_000 508
_exptl_crystal_size_max 0.100
_exptl_crystal_size_mid 0.080
_exptl_crystal_size_min 0.030
_refine_diff_density_max 2.179
_refine_diff_density_min -1.286
_refine_diff_density_rms 0.267
_refine_ls_extinction_method none
_refine_ls_goodness_of_fit_ref 1.088
_refine_ls_hydrogen_treatment constr
_refine_ls_matrix_type full
_refine_ls_number_parameters 253
_refine_ls_number_reflns 3154
_refine_ls_number_restraints 7
_refine_ls_restrained_S_all 1.107
_refine_ls_R_factor_all 0.1405
_refine_ls_R_factor_gt 0.1106
_refine_ls_shift/su_max 0.000
_refine_ls_shift/su_mean 0.000
_refine_ls_structure_factor_coef Fsqd
_refine_ls_weighting_details 'w=1/[\s^2^(Fo^2^)+(0.1580P)^2^] where P=(Fo^2^+2Fc^2^)/3'
_refine_ls_weighting_scheme calc
_refine_ls_wR_factor_gt 0.2684
_refine_ls_wR_factor_ref 0.2841
_reflns_Friedel_coverage 0.000
_reflns_number_gt 2144
_reflns_number_total 3154
_reflns_threshold_expression 'I > 2\s(I)'
_cod_data_source_file c9ce01045a2.cif
_cod_data_source_block 1_CCDC1
_cod_depositor_comments 'Adding full bibliography for 7233294--7233295.cif.'
_cod_database_code 7233295
_shelx_shelxl_version_number 2014/7
_shelx_space_group_comment
;
The symmetry employed for this shelxl refinement is uniquely defined
by the following loop, which should always be used as a source of
symmetry information in preference to the above space-group names.
They are only intended as comments.
;
_shelx_estimated_absorpt_t_min 0.884
_shelx_estimated_absorpt_t_max 0.963

loop_
_space_group_symop_operation_xyz
'x, y, z'
'-x, -y, -z'

loop_
_atom_site_label
_atom_site_type_symbol
_atom_site_fract_x
_atom_site_fract_y
_atom_site_fract_z
_atom_site_U_iso_or_equiv
_atom_site_adp_type
_atom_site_occupancy
_atom_site_site_symmetry_order
_atom_site_calc_flag
_atom_site_refinement_flags_posn
_atom_site_refinement_flags_adp
Cd1 Cd 0.28297(16) 0.78912(10) 0.91170(8) 0.0413(4) Uani 1 1 d . .
N1 N 0.2637(17) 0.4797(11) 0.4919(8) 0.040(3) Uani 1 1 d . .
H1 H 0.3110 0.4189 0.4563 0.048 Uiso 1 1 calc R U
N2 N 0.2586(18) 0.7182(11) 0.0967(8) 0.045(3) Uani 1 1 d . .
O1 O 0.2547(16) 0.0332(9) 0.9200(7) 0.050(3) Uani 1 1 d . .
O2 O 0.3123(16) -0.0067(10) 0.7628(8) 0.056(3) Uani 1 1 d . .
O3 O 0.2819(15) 0.5196(10) 0.9323(7) 0.049(3) Uani 1 1 d . .
O4 O 0.2909(14) 0.6914(9) 0.7780(7) 0.043(2) Uani 1 1 d . .
O5 O 0.109(2) 0.7095(12) 0.4788(8) 0.073(4) Uani 1 1 d . .
O6 O 0.5933(16) 0.7305(13) 0.9209(8) 0.067(3) Uani 1 1 d . .
H6C H 0.6360 0.6526 0.9660 0.080 Uiso 1 1 d R U
H6D H 0.6797 0.7486 0.8686 0.080 Uiso 1 1 d DR U
O7 O -0.0359(16) 0.8417(13) 0.9280(10) 0.071(3) Uani 1 1 d . .
H7C H -0.1206 0.8830 0.9681 0.085 Uiso 1 1 d R U
H7D H -0.0851 0.8376 0.8777 0.085 Uiso 1 1 d R U
O8 O 0.5499(19) 0.7572(13) 0.5934(10) 0.082(4) Uani 1 1 d . .
H8C H 0.4716 0.7371 0.6496 0.099 Uiso 1 1 d R U
H8D H 0.5828 0.8323 0.5903 0.099 Uiso 1 1 d R U
O9 O 0.867(2) 0.8085(19) 0.7292(13) 0.140(8) Uani 1 1 d . .
H9C H 0.9598 0.8488 0.7030 0.168 Uiso 1 1 d R U
H9D H 0.7786 0.8552 0.6922 0.168 Uiso 1 1 d DR U
O10 O 0.100(3) 0.0001(19) 0.6024(15) 0.132(6) Uani 1 1 d . U
H10C H 0.1618 -0.0015 0.6494 0.158 Uiso 1 1 d R U
H10D H 0.0390 0.0850 0.5784 0.158 Uiso 1 1 d R U
O11 O 0.660(4) 0.008(3) 0.588(2) 0.187(11) Uani 1 1 d . .
H11C H 0.5795 0.0755 0.5534 0.224 Uiso 1 1 d R U
H11D H 0.7524 -0.0141 0.5422 0.224 Uiso 1 1 d R U
C1 C 0.281(2) 0.0780(14) 0.8191(11) 0.045(3) Uani 1 1 d . .
C2 C 0.2783(18) 0.5636(14) 0.8325(11) 0.039(3) Uani 1 1 d . .
C3 C 0.2779(19) 0.2320(12) 0.7640(10) 0.035(3) Uani 1 1 d . .
C4 C 0.2720(19) 0.3243(13) 0.8255(10) 0.035(3) Uani 1 1 d . .
H4 H 0.2660 0.2903 0.8996 0.042 Uiso 1 1 calc R U
C5 C 0.2756(19) 0.4665(12) 0.7716(10) 0.035(3) Uani 1 1 d . .
C6 C 0.2651(19) 0.5203(13) 0.6632(11) 0.039(3) Uani 1 1 d . .
H6 H 0.2565 0.6173 0.6293 0.046 Uiso 1 1 calc R U
C7 C 0.2675(19) 0.4295(13) 0.6046(10) 0.037(3) Uani 1 1 d . .
C8 C 0.272(2) 0.2872(15) 0.6549(11) 0.045(3) Uani 1 1 d . .
H8 H 0.2709 0.2275 0.6154 0.054 Uiso 1 1 calc R U
C9 C 0.192(2) 0.6139(15) 0.4370(11) 0.044(3) Uani 1 1 d . .
C10 C 0.272(2) 0.8088(15) 0.1461(11) 0.052(4) Uani 1 1 d . .
H10 H 0.2958 0.8977 0.1050 0.062 Uiso 1 1 calc R U
C11 C 0.253(2) 0.7746(15) 0.2566(12) 0.052(4) Uani 1 1 d . .
H11 H 0.2645 0.8386 0.2896 0.062 Uiso 1 1 calc R U
C12 C 0.2173(19) 0.6463(13) 0.3147(10) 0.038(3) Uani 1 1 d . .
C13 C 0.195(2) 0.5539(14) 0.2678(11) 0.047(4) Uani 1 1 d . .
H13 H 0.1660 0.4662 0.3077 0.057 Uiso 1 1 calc R U
C14 C 0.216(2) 0.5970(13) 0.1573(11) 0.044(3) Uani 1 1 d . .
H14 H 0.1993 0.5357 0.1234 0.053 Uiso 1 1 calc R U

loop_
_atom_site_aniso_label
_atom_site_aniso_U_11
_atom_site_aniso_U_22
_atom_site_aniso_U_33
_atom_site_aniso_U_23
_atom_site_aniso_U_13
_atom_site_aniso_U_12
Cd1 0.0635(8) 0.0238(6) 0.0347(6) -0.0035(4) -0.0135(5) -0.0076(4)
N1 0.064(8) 0.031(6) 0.029(6) -0.005(4) -0.007(5) -0.021(5)
N2 0.075(9) 0.036(7) 0.032(6) -0.010(5) -0.014(6) -0.018(6)
O1 0.083(8) 0.025(5) 0.040(6) 0.002(4) -0.021(5) -0.011(5)
O2 0.079(8) 0.026(5) 0.054(6) -0.004(4) -0.017(6) -0.002(5)
O3 0.078(7) 0.034(5) 0.038(5) -0.006(4) -0.024(5) -0.010(5)
O4 0.070(7) 0.017(4) 0.040(5) -0.001(4) -0.024(5) -0.004(4)
O5 0.120(11) 0.053(7) 0.033(5) -0.014(5) -0.027(6) 0.017(7)
O6 0.071(8) 0.068(8) 0.053(7) -0.001(6) -0.017(6) -0.015(6)
O7 0.064(8) 0.083(9) 0.064(8) -0.026(7) -0.008(6) -0.009(6)
O8 0.110(11) 0.062(8) 0.065(8) -0.016(6) 0.017(8) -0.028(7)
O9 0.086(12) 0.141(17) 0.140(16) 0.002(13) 0.004(11) -0.009(11)
O10 0.189(15) 0.098(11) 0.131(13) -0.044(10) -0.069(11) -0.017(10)
O11 0.20(2) 0.18(2) 0.20(3) 0.005(19) -0.08(2) -0.108(19)
C1 0.070(10) 0.024(7) 0.040(8) -0.003(6) -0.023(7) -0.005(6)
C2 0.035(7) 0.033(7) 0.049(8) -0.015(6) -0.008(6) -0.002(6)
C3 0.047(8) 0.018(6) 0.035(7) -0.003(5) 0.001(6) -0.007(5)
C4 0.047(8) 0.030(7) 0.030(6) -0.008(5) -0.005(6) -0.012(6)
C5 0.047(8) 0.024(6) 0.032(6) -0.011(5) -0.001(6) -0.006(5)
C6 0.048(8) 0.022(6) 0.043(7) -0.004(5) -0.006(6) -0.008(6)
C7 0.048(8) 0.032(7) 0.034(7) -0.006(5) -0.017(6) -0.012(6)
C8 0.055(9) 0.038(8) 0.046(8) -0.002(6) -0.017(7) -0.018(7)
C9 0.053(9) 0.040(8) 0.035(7) -0.001(6) -0.014(7) -0.011(7)
C10 0.078(11) 0.036(8) 0.038(8) -0.006(6) -0.012(8) -0.010(7)
C11 0.075(11) 0.036(8) 0.045(8) -0.005(6) -0.020(8) -0.014(7)
C12 0.039(7) 0.031(7) 0.037(7) -0.003(5) -0.011(6) -0.002(5)
C13 0.081(11) 0.025(7) 0.040(7) 0.008(5) -0.028(7) -0.024(7)
C14 0.070(10) 0.019(6) 0.042(7) -0.007(5) -0.017(7) -0.003(6)

loop_
_atom_type_symbol
_atom_type_description
_atom_type_scat_dispersion_real
_atom_type_scat_dispersion_imag
_atom_type_scat_source
C C 0.0033 0.0016 'International Tables Vol C Tables 4.2.6.8 and 6.1.1.4'
H H 0.0000 0.0000 'International Tables Vol C Tables 4.2.6.8 and 6.1.1.4'
N N 0.0061 0.0033 'International Tables Vol C Tables 4.2.6.8 and 6.1.1.4'
O O 0.0106 0.0060 'International Tables Vol C Tables 4.2.6.8 and 6.1.1.4'
Cd Cd -0.8075 1.2024 'International Tables Vol C Tables 4.2.6.8 and 6.1.1.4'

loop_
_geom_angle_atom_site_label_1
_geom_angle_atom_site_label_2
_geom_angle_atom_site_label_3
_geom_angle
_geom_angle_site_symmetry_1
_geom_angle_site_symmetry_3
O6 Cd1 O7 171.9(4) . .
O6 Cd1 O4 97.8(4) . .
O7 Cd1 O4 88.7(4) . .
O6 Cd1 N2 83.4(4) . 1_556
O7 Cd1 N2 88.5(4) . 1_556
O4 Cd1 N2 138.1(3) . 1_556
O6 Cd1 O2 92.3(4) . 1_565
O7 Cd1 O2 93.5(4) . 1_565
O4 Cd1 O2 81.6(3) . 1_565
N2 Cd1 O2 140.3(4) 1_556 1_565
O6 Cd1 O1 92.4(4) . 1_565
O7 Cd1 O1 86.4(4) . 1_565
O4 Cd1 O1 134.8(3) . 1_565
N2 Cd1 O1 86.7(3) 1_556 1_565
O2 Cd1 O1 54.0(3) 1_565 1_565
O6 Cd1 O3 91.0(4) . .
O7 Cd1 O3 89.1(4) . .
O4 Cd1 O3 52.5(3) . .
N2 Cd1 O3 85.6(3) 1_556 .
O2 Cd1 O3 134.0(3) 1_565 .
O1 Cd1 O3 171.2(3) 1_565 .
C9 N1 C7 125.3(11) . .
C9 N1 H1 117.4 . .
C7 N1 H1 117.4 . .
C14 N2 C10 117.2(12) . .
C14 N2 Cd1 123.3(9) . 1_554
C10 N2 Cd1 119.2(9) . 1_554
C1 O1 Cd1 90.3(8) . 1_545
C1 O2 Cd1 94.7(8) . 1_545
C2 O3 Cd1 84.5(8) . .
C2 O4 Cd1 101.1(8) . .
Cd1 O6 H6C 117.8 . .
Cd1 O6 H6D 125.9 . .
H6C O6 H6D 108.5 . .
Cd1 O7 H7C 132.5 . .
Cd1 O7 H7D 117.2 . .
H7C O7 H7D 108.7 . .
H8C O8 H8D 108.4 . .
H9C O9 H9D 107.7 . .
H10C O10 H10D 108.4 . .
H11C O11 H11D 107.8 . .
O1 C1 O2 121.0(12) . .
O1 C1 C3 120.2(12) . .
O2 C1 C3 118.8(12) . .
O3 C2 O4 121.6(12) . .
O3 C2 C5 121.5(12) . .
O4 C2 C5 116.7(12) . .
C8 C3 C4 119.9(11) . .
C8 C3 C1 120.7(12) . .
C4 C3 C1 119.3(11) . .
C5 C4 C3 118.1(11) . .
C5 C4 H4 120.9 . .
C3 C4 H4 120.9 . .
C6 C5 C4 120.9(11) . .
C6 C5 C2 119.5(11) . .
C4 C5 C2 119.5(11) . .
C5 C6 C7 120.0(11) . .
C5 C6 H6 120.0 . .
C7 C6 H6 120.0 . .
C8 C7 C6 120.3(12) . .
C8 C7 N1 117.9(12) . .
C6 C7 N1 121.9(11) . .
C3 C8 C7 120.4(13) . .
C3 C8 H8 119.8 . .
C7 C8 H8 119.8 . .
O5 C9 N1 124.1(13) . .
O5 C9 C12 119.7(12) . .
N1 C9 C12 116.2(12) . .
N2 C10 C11 122.0(13) . .
N2 C10 H10 119.0 . .
C11 C10 H10 119.0 . .
C12 C11 C10 118.2(14) . .
C12 C11 H11 120.9 . .
C10 C11 H11 120.9 . .
C11 C12 C13 121.5(13) . .
C11 C12 C9 116.5(13) . .
C13 C12 C9 121.9(12) . .
C12 C13 C14 116.3(12) . .
C12 C13 H13 121.9 . .
C14 C13 H13 121.9 . .
N2 C14 C13 124.7(13) . .
N2 C14 H14 117.7 . .
C13 C14 H14 117.7 . .

loop_
_geom_bond_atom_site_label_1
_geom_bond_atom_site_label_2
_geom_bond_distance
_geom_bond_site_symmetry_2
Cd1 O6 2.250(12) .
Cd1 O7 2.271(12) .
Cd1 O4 2.301(9) .
Cd1 N2 2.318(10) 1_556
Cd1 O2 2.377(10) 1_565
Cd1 O1 2.474(9) 1_565
Cd1 O3 2.667(9) .
N1 C9 1.340(17) .
N1 C7 1.426(16) .
N1 H1 0.8600 .
N2 C14 1.310(16) .
N2 C10 1.335(18) .
N2 Cd1 2.318(10) 1_554
O1 C1 1.263(17) .
O1 Cd1 2.474(9) 1_545
O2 C1 1.269(17) .
O2 Cd1 2.377(10) 1_545
O3 C2 1.264(17) .
O4 C2 1.281(15) .
O5 C9 1.236(18) .
O6 H6C 0.8500 .
O6 H6D 0.8501 .
O7 H7C 0.8500 .
O7 H7D 0.8500 .
O8 H8C 0.8500 .
O8 H8D 0.8501 .
O9 H9C 0.8501 .
O9 H9D 0.8500 .
O10 H10C 0.8501 .
O10 H10D 0.8500 .
O11 H11C 0.8500 .
O11 H11D 0.8499 .
C1 C3 1.491(17) .
C2 C5 1.481(17) .
C3 C8 1.384(19) .
C3 C4 1.427(17) .
C4 C5 1.392(16) .
C4 H4 0.9300 .
C5 C6 1.382(18) .
C6 C7 1.391(18) .
C6 H6 0.9300 .
C7 C8 1.375(18) .
C8 H8 0.9300 .
C9 C12 1.538(19) .
C10 C11 1.39(2) .
C10 H10 0.9300 .
C11 C12 1.344(19) .
C11 H11 0.9300 .
C12 C13 1.354(19) .
C13 C14 1.382(19) .
C13 H13 0.9300 .
C14 H14 0.9300 .

loop_
_geom_torsion_atom_site_label_1
_geom_torsion_atom_site_label_2
_geom_torsion_atom_site_label_3
_geom_torsion_atom_site_label_4
_geom_torsion
_geom_torsion_site_symmetry_1
Cd1 O1 C1 O2 -1.8(16) 1_545
Cd1 O1 C1 C3 178.6(13) 1_545
Cd1 O2 C1 O1 1.8(16) 1_545
Cd1 O2 C1 C3 -178.5(12) 1_545
Cd1 O3 C2 O4 5.1(12) .
Cd1 O3 C2 C5 179.9(12) .
Cd1 O4 C2 O3 -6.0(15) .
Cd1 O4 C2 C5 178.9(10) .
O1 C1 C3 C8 -167.9(14) .
O2 C1 C3 C8 12(2) .
O1 C1 C3 C4 9(2) .
O2 C1 C3 C4 -170.5(13) .
C8 C3 C4 C5 -5(2) .
C1 C3 C4 C5 177.8(12) .
C3 C4 C5 C6 7(2) .
C3 C4 C5 C2 -177.2(12) .
O3 C2 C5 C6 177.8(13) .
O4 C2 C5 C6 -7.2(19) .
O3 C2 C5 C4 2(2) .
O4 C2 C5 C4 176.7(12) .
C4 C5 C6 C7 -6(2) .
C2 C5 C6 C7 178.3(12) .
C5 C6 C7 C8 3(2) .
C5 C6 C7 N1 -177.7(12) .
C9 N1 C7 C8 154.2(14) .
C9 N1 C7 C6 -25(2) .
C4 C3 C8 C7 2(2) .
C1 C3 C8 C7 179.6(13) .
C6 C7 C8 C3 -1(2) .
N1 C7 C8 C3 179.3(13) .
C7 N1 C9 O5 -5(2) .
C7 N1 C9 C12 175.5(12) .
C14 N2 C10 C11 3(2) .
Cd1 N2 C10 C11 177.9(12) 1_554
N2 C10 C11 C12 -1(3) .
C10 C11 C12 C13 -2(2) .
C10 C11 C12 C9 -178.7(14) .
O5 C9 C12 C11 38(2) .
N1 C9 C12 C11 -142.3(14) .
O5 C9 C12 C13 -138.4(16) .
N1 C9 C12 C13 41(2) .
C11 C12 C13 C14 2(2) .
C9 C12 C13 C14 178.4(13) .
C10 N2 C14 C13 -4(2) .
Cd1 N2 C14 C13 -177.8(12) 1_554
C12 C13 C14 N2 1(2) .
